data_1553317
loop_
_publ_author_name
'Zhou, Qin-Mei'
'Chen, Ming-Hua'
'Li, Xiao-Hong'
'Peng, Cheng'
'Lin, Da-Sheng'
'Li, Xiao-Nian'
'He, Yang'
'Xiong, Liang'

_publ_section_title
;
 Absolute Configurations and Bioactivities of Guaiane-Type
 Sesquiterpenoids Isolated from Pogostemon cablin.
;
_journal_issue 9
_journal_name_full 'Journal of natural products'
_journal_page_first 1919
_journal_page_last 1927
_journal_paper_doi 10.1021/acs.jnatprod.7b00690
_journal_volume 81
_journal_year 2018
_chemical_absolute_configuration unk
_chemical_formula_moiety 'C15 H24 O2'
_chemical_formula_sum 'C15 H24 O2'
_chemical_formula_weight 236.34
_space_group_IT_number 4
_space_group_name_Hall 'P 2yb'
_space_group_name_H-M_alt 'P 1 21 1'
_symmetry_cell_setting monoclinic
_symmetry_space_group_name_Hall 'P 2yb'
_symmetry_space_group_name_H-M 'P 1 21 1'
_atom_sites_solution_hydrogens geom
_atom_sites_solution_primary direct
_atom_sites_solution_secondary difmap
_audit_creation_method SHELXL-97
_cell_angle_alpha 90.00
_cell_angle_beta 102.926(7)
_cell_angle_gamma 90.00
_cell_formula_units_Z 2
_cell_length_a 7.5723(8)
_cell_length_b 9.7359(12)
_cell_length_c 9.3881(11)
_cell_measurement_reflns_used 2310
_cell_measurement_temperature 100(2)
_cell_measurement_theta_max 67.56
_cell_measurement_theta_min 6.00
_cell_volume 674.58(14)
_computing_cell_refinement 'Bruker SAINT'
_computing_data_collection 'Bruker APEX2'
_computing_data_reduction 'Bruker SAINT'
_computing_molecular_graphics 'Bruker SHELXTL'
_computing_publication_material 'Bruker SHELXTL'
_computing_structure_refinement 'SHELXL-97 (Sheldrick, 2008)'
_computing_structure_solution 'SHELXS-97 (Sheldrick, 2008)'
_diffrn_ambient_temperature 100(2)
_diffrn_measured_fraction_theta_full 0.951
_diffrn_measured_fraction_theta_max 0.951
_diffrn_measurement_device_type 'Bruker APEX-II CCD'
_diffrn_measurement_method '\f and \w scans'
_diffrn_radiation_monochromator graphite
_diffrn_radiation_source 'fine-focus sealed tube'
_diffrn_radiation_type CuK\a
_diffrn_radiation_wavelength 1.54178
_diffrn_reflns_av_R_equivalents 0.0909
_diffrn_reflns_av_sigmaI/netI 0.0942
_diffrn_reflns_limit_h_max 9
_diffrn_reflns_limit_h_min -8
_diffrn_reflns_limit_k_max 9
_diffrn_reflns_limit_k_min -10
_diffrn_reflns_limit_l_max 11
_diffrn_reflns_limit_l_min -11
_diffrn_reflns_number 5443
_diffrn_reflns_theta_full 69.29
_diffrn_reflns_theta_max 69.29
_diffrn_reflns_theta_min 6.00
_exptl_absorpt_coefficient_mu 0.585
_exptl_absorpt_correction_T_max 0.9714
_exptl_absorpt_correction_T_min 0.4623
_exptl_absorpt_correction_type multi-scan
_exptl_absorpt_process_details sadabs
_exptl_crystal_colour colourless
_exptl_crystal_density_diffrn 1.164
_exptl_crystal_density_method 'not measured'
_exptl_crystal_description needle
_exptl_crystal_F_000 260
_exptl_crystal_size_max 1.56
_exptl_crystal_size_mid 0.05
_exptl_crystal_size_min 0.05
_refine_diff_density_max 0.347
_refine_diff_density_min -0.557
_refine_diff_density_rms 0.097
_refine_ls_abs_structure_details 'Flack H D (1983), Acta Cryst. A39, 876-881'
_refine_ls_abs_structure_Flack 0.2(6)
_refine_ls_extinction_coef 0.010(6)
_refine_ls_extinction_expression Fc^*^=kFc[1+0.001xFc^2^\l^3^/sin(2\q)]^-1/4^
_refine_ls_extinction_method SHELXL
_refine_ls_goodness_of_fit_ref 1.114
_refine_ls_hydrogen_treatment constr
_refine_ls_matrix_type full
_refine_ls_number_parameters 159
_refine_ls_number_reflns 2069
_refine_ls_number_restraints 1
_refine_ls_restrained_S_all 1.114
_refine_ls_R_factor_all 0.1327
_refine_ls_R_factor_gt 0.0804
_refine_ls_shift/su_max 0.000
_refine_ls_shift/su_mean 0.000
_refine_ls_structure_factor_coef Fsqd
_refine_ls_weighting_details 'calc w=1/[\s^2^(Fo^2^)+(0.1688P)^2^+0.0000P] where P=(Fo^2^+2Fc^2^)/3'
_refine_ls_weighting_scheme calc
_refine_ls_wR_factor_gt 0.2031
_refine_ls_wR_factor_ref 0.2664
_reflns_number_gt 1346
_reflns_number_total 2069
_reflns_threshold_expression >2sigma(I)
_cod_data_source_file np7b00690_si_002.cif
_cod_data_source_block cu_ghx20_0m_compound_7
_cod_depositor_comments
;
The following automatic conversions were performed:

data item '_symmetry_cell_setting' value 'Monoclinic' was changed to
'monoclinic' in accordance with the
/home/saulius/struct/COD-crude-data/automatic-downloads/DataCite-retrospective/ACS/depositions/lib/dictionaries/cif_core.dic
dictionary named 'cif_core.dic' version 2.4.2 last updated on
2011-04-26.

Automatic conversion script
Id: cif_fix_values 6909 2019-04-08 15:41:33Z antanas 
;
_cod_original_sg_symbol_H-M 'P 21'
_cod_database_code 1553317

loop_
_symmetry_equiv_pos_as_xyz
'x, y, z'
'-x, y+1/2, -z'

loop_
_atom_site_label
_atom_site_type_symbol
_atom_site_fract_x
_atom_site_fract_y
_atom_site_fract_z
_atom_site_U_iso_or_equiv
_atom_site_adp_type
_atom_site_occupancy
_atom_site_symmetry_multiplicity
_atom_site_calc_flag
_atom_site_refinement_flags
O4 O 0.6152(5) -0.0582(4) 1.1017(4) 0.0471(11) Uani 1 1 d .
H4 H 0.5093 -0.0897 1.0850 0.071 Uiso 1 1 calc R
O1 O 0.7059(4) 0.2807(3) 0.9724(4) 0.0368(10) Uani 1 1 d .
C13 C 0.2788(9) 0.0230(7) 0.5210(7) 0.0605(19) Uani 1 1 d .
H13A H 0.3766 -0.0172 0.4817 0.091 Uiso 1 1 calc R
H13B H 0.1667 0.0242 0.4448 0.091 Uiso 1 1 calc R
H13C H 0.2605 -0.0321 0.6039 0.091 Uiso 1 1 calc R
C11 C 0.3264(7) 0.1609(6) 0.5689(5) 0.0382(12) Uani 1 1 d .
C7 C 0.4989(7) 0.1875(6) 0.6862(6) 0.0362(13) Uani 1 1 d .
H7 H 0.4978 0.2868 0.7134 0.043 Uiso 1 1 calc R
C8 C 0.6653(7) 0.1651(6) 0.6233(6) 0.0418(13) Uani 1 1 d .
H8A H 0.6407 0.2037 0.5232 0.050 Uiso 1 1 calc R
H8B H 0.6843 0.0651 0.6154 0.050 Uiso 1 1 calc R
C9 C 0.8399(7) 0.2287(7) 0.7115(6) 0.0443(15) Uani 1 1 d .
H9A H 0.8129 0.3243 0.7359 0.053 Uiso 1 1 calc R
H9B H 0.9277 0.2335 0.6478 0.053 Uiso 1 1 calc R
C10 C 0.9329(7) 0.1567(6) 0.8536(5) 0.0363(12) Uani 1 1 d .
H10 H 1.0505 0.2054 0.8906 0.044 Uiso 1 1 calc R
C15 C 0.9792(8) 0.0089(7) 0.8298(7) 0.0479(15) Uani 1 1 d .
H15A H 0.8691 -0.0472 0.8155 0.072 Uiso 1 1 calc R
H15B H 1.0678 -0.0244 0.9154 0.072 Uiso 1 1 calc R
H15C H 1.0306 0.0023 0.7431 0.072 Uiso 1 1 calc R
C4 C 0.6090(7) 0.0882(6) 1.1071(6) 0.0405(15) Uani 1 1 d .
C3 C 0.7815(7) 0.1348(6) 1.2156(6) 0.0418(14) Uani 1 1 d .
H3A H 0.7665 0.2285 1.2521 0.050 Uiso 1 1 calc R
H3B H 0.8116 0.0712 1.2999 0.050 Uiso 1 1 calc R
C2 C 0.9290(6) 0.1323(5) 1.1281(5) 0.0359(13) Uani 1 1 d .
H2A H 1.0226 0.2026 1.1647 0.043 Uiso 1 1 calc R
H2B H 0.9876 0.0410 1.1341 0.043 Uiso 1 1 calc R
C1 C 0.8304(6) 0.1637(5) 0.9738(5) 0.0306(11) Uani 1 1 d .
C5 C 0.6371(6) 0.1404(5) 0.9594(5) 0.0345(12) Uani 1 1 d .
C6 C 0.4957(7) 0.1043(6) 0.8239(6) 0.0381(13) Uani 1 1 d .
H6A H 0.3748 0.1153 0.8462 0.046 Uiso 1 1 calc R
H6B H 0.5100 0.0060 0.8018 0.046 Uiso 1 1 calc R
C12 C 0.2241(8) 0.2691(7) 0.5098(7) 0.0533(17) Uani 1 1 d .
H12A H 0.1184 0.2547 0.4350 0.064 Uiso 1 1 calc R
H12B H 0.2580 0.3595 0.5430 0.064 Uiso 1 1 calc R
C14 C 0.4362(7) 0.1379(8) 1.1467(6) 0.0506(16) Uani 1 1 d .
H14A H 0.4334 0.1064 1.2453 0.076 Uiso 1 1 calc R
H14B H 0.3311 0.1010 1.0767 0.076 Uiso 1 1 calc R
H14C H 0.4324 0.2385 1.1438 0.076 Uiso 1 1 calc R

loop_
_atom_site_aniso_label
_atom_site_aniso_U_11
_atom_site_aniso_U_22
_atom_site_aniso_U_33
_atom_site_aniso_U_23
_atom_site_aniso_U_13
_atom_site_aniso_U_12
O4 0.052(2) 0.035(3) 0.051(2) 0.0095(18) 0.0025(19) -0.0123(16)
O1 0.046(2) 0.015(2) 0.048(2) -0.0018(15) 0.0065(16) 0.0026(13)
C13 0.077(4) 0.030(4) 0.062(4) -0.004(3) -0.011(4) -0.004(3)
C11 0.053(3) 0.025(3) 0.037(3) -0.005(2) 0.011(2) -0.005(2)
C7 0.047(3) 0.018(3) 0.042(3) 0.004(2) 0.007(2) 0.004(2)
C8 0.050(3) 0.021(3) 0.053(3) 0.003(2) 0.009(2) 0.001(2)
C9 0.043(3) 0.038(4) 0.049(3) 0.009(2) 0.004(3) -0.001(2)
C10 0.042(3) 0.026(3) 0.041(3) 0.001(2) 0.009(2) 0.001(2)
C15 0.047(3) 0.034(4) 0.060(4) -0.010(3) 0.006(3) 0.009(2)
C4 0.042(3) 0.029(4) 0.046(3) 0.009(2) 0.001(2) -0.010(2)
C3 0.046(3) 0.032(4) 0.045(3) 0.006(2) 0.004(2) -0.007(2)
C2 0.042(3) 0.016(3) 0.045(3) 0.003(2) 0.001(2) -0.0015(19)
C1 0.038(3) 0.008(3) 0.046(3) 0.003(2) 0.010(2) 0.0037(19)
C5 0.043(3) 0.014(3) 0.045(3) 0.003(2) 0.006(2) -0.001(2)
C6 0.041(3) 0.024(3) 0.047(3) 0.000(2) 0.004(2) -0.006(2)
C12 0.064(4) 0.030(4) 0.058(4) -0.001(3) -0.006(3) 0.004(3)
C14 0.045(3) 0.058(5) 0.049(3) 0.003(3) 0.011(3) -0.013(3)

loop_
_atom_type_symbol
_atom_type_description
_atom_type_scat_dispersion_real
_atom_type_scat_dispersion_imag
_atom_type_scat_source
C C 0.0181 0.0091 'International Tables Vol C Tables 4.2.6.8 and 6.1.1.4'
H H 0.0000 0.0000 'International Tables Vol C Tables 4.2.6.8 and 6.1.1.4'
O O 0.0492 0.0322 'International Tables Vol C Tables 4.2.6.8 and 6.1.1.4'

loop_
_geom_angle_atom_site_label_1
_geom_angle_atom_site_label_2
_geom_angle_atom_site_label_3
_geom_angle
C4 O4 H4 109.5
C5 O1 C1 59.6(3)
C11 C13 H13A 109.5
C11 C13 H13B 109.5
H13A C13 H13B 109.5
C11 C13 H13C 109.5
H13A C13 H13C 109.5
H13B C13 H13C 109.5
C12 C11 C13 121.3(5)
C12 C11 C7 118.8(5)
C13 C11 C7 119.9(5)
C8 C7 C6 115.0(4)
C8 C7 C11 110.1(4)
C6 C7 C11 110.2(4)
C8 C7 H7 107.0
C6 C7 H7 107.0
C11 C7 H7 107.0
C7 C8 C9 115.0(5)
C7 C8 H8A 108.5
C9 C8 H8A 108.5
C7 C8 H8B 108.5
C9 C8 H8B 108.5
H8A C8 H8B 107.5
C8 C9 C10 117.4(5)
C8 C9 H9A 107.9
C10 C9 H9A 107.9
C8 C9 H9B 107.9
C10 C9 H9B 107.9
H9A C9 H9B 107.2
C1 C10 C15 109.2(4)
C1 C10 C9 114.7(4)
C15 C10 C9 112.6(5)
C1 C10 H10 106.6
C15 C10 H10 106.6
C9 C10 H10 106.6
C10 C15 H15A 109.5
C10 C15 H15B 109.5
H15A C15 H15B 109.5
C10 C15 H15C 109.5
H15A C15 H15C 109.5
H15B C15 H15C 109.5
O4 C4 C14 111.4(5)
O4 C4 C3 106.8(4)
C14 C4 C3 113.3(5)
O4 C4 C5 106.6(4)
C14 C4 C5 114.7(4)
C3 C4 C5 103.4(4)
C2 C3 C4 104.8(4)
C2 C3 H3A 110.8
C4 C3 H3A 110.8
C2 C3 H3B 110.8
C4 C3 H3B 110.8
H3A C3 H3B 108.9
C1 C2 C3 104.5(4)
C1 C2 H2A 110.9
C3 C2 H2A 110.9
C1 C2 H2B 110.9
C3 C2 H2B 110.9
H2A C2 H2B 108.9
C5 C1 O1 59.5(3)
C5 C1 C2 109.2(4)
O1 C1 C2 110.1(4)
C5 C1 C10 126.7(4)
O1 C1 C10 117.6(4)
C2 C1 C10 119.0(4)
O1 C5 C1 60.9(3)
O1 C5 C6 117.5(4)
C1 C5 C6 128.5(5)
O1 C5 C4 110.7(4)
C1 C5 C4 107.9(4)
C6 C5 C4 118.0(4)
C5 C6 C7 116.5(4)
C5 C6 H6A 108.2
C7 C6 H6A 108.2
C5 C6 H6B 108.2
C7 C6 H6B 108.2
H6A C6 H6B 107.3
C11 C12 H12A 120.0
C11 C12 H12B 120.0
H12A C12 H12B 120.0
C4 C14 H14A 109.5
C4 C14 H14B 109.5
H14A C14 H14B 109.5
C4 C14 H14C 109.5
H14A C14 H14C 109.5
H14B C14 H14C 109.5

loop_
_geom_bond_atom_site_label_1
_geom_bond_atom_site_label_2
_geom_bond_distance
O4 C4 1.428(7)
O4 H4 0.8400
O1 C5 1.457(6)
O1 C1 1.477(6)
C13 C11 1.436(9)
C13 H13A 0.9800
C13 H13B 0.9800
C13 H13C 0.9800
C11 C12 1.351(8)
C11 C7 1.531(7)
C7 C8 1.522(8)
C7 C6 1.531(8)
C7 H7 1.0000
C8 C9 1.526(7)
C8 H8A 0.9900
C8 H8B 0.9900
C9 C10 1.531(7)
C9 H9A 0.9900
C9 H9B 0.9900
C10 C1 1.507(7)
C10 C15 1.509(8)
C10 H10 1.0000
C15 H15A 0.9800
C15 H15B 0.9800
C15 H15C 0.9800
C4 C14 1.517(8)
C4 C3 1.535(7)
C4 C5 1.536(7)
C3 C2 1.527(8)
C3 H3A 0.9900
C3 H3B 0.9900
C2 C1 1.505(7)
C2 H2A 0.9900
C2 H2B 0.9900
C1 C5 1.458(7)
C5 C6 1.510(7)
C6 H6A 0.9900
C6 H6B 0.9900
C12 H12A 0.9500
C12 H12B 0.9500
C14 H14A 0.9800
C14 H14B 0.9800
C14 H14C 0.9800

loop_
_geom_hbond_atom_site_label_D
_geom_hbond_atom_site_label_H
_geom_hbond_atom_site_label_A
_geom_hbond_distance_DH
_geom_hbond_distance_HA
_geom_hbond_distance_DA
_geom_hbond_angle_DHA
_geom_hbond_site_symmetry_A
O4 H4 O1 0.84 2.04 2.846(5) 161.8 2_647

loop_
_geom_torsion_atom_site_label_1
_geom_torsion_atom_site_label_2
_geom_torsion_atom_site_label_3
_geom_torsion_atom_site_label_4
_geom_torsion
C12 C11 C7 C8 -106.6(6)
C13 C11 C7 C8 71.7(6)
C12 C11 C7 C6 125.5(6)
C13 C11 C7 C6 -56.2(7)
C6 C7 C8 C9 -72.5(6)
C11 C7 C8 C9 162.3(4)
C7 C8 C9 C10 75.1(6)
C8 C9 C10 C1 -68.5(7)
C8 C9 C10 C15 57.3(6)
O4 C4 C3 C2 81.2(5)
C14 C4 C3 C2 -155.8(5)
C5 C4 C3 C2 -31.1(5)
C4 C3 C2 C1 30.4(5)
C5 O1 C1 C2 -101.0(4)
C5 O1 C1 C10 118.4(5)
C3 C2 C1 C5 -17.9(5)
C3 C2 C1 O1 45.7(5)
C3 C2 C1 C10 -174.4(4)
C15 C10 C1 C5 -82.6(6)
C9 C10 C1 C5 44.9(7)
C15 C10 C1 O1 -153.7(4)
C9 C10 C1 O1 -26.2(7)
C15 C10 C1 C2 69.3(6)
C9 C10 C1 C2 -163.2(5)
C1 O1 C5 C6 -120.9(5)
C1 O1 C5 C4 99.5(4)
C2 C1 C5 O1 102.5(4)
C10 C1 C5 O1 -103.3(5)
O1 C1 C5 C6 103.4(6)
C2 C1 C5 C6 -154.1(5)
C10 C1 C5 C6 0.1(8)
O1 C1 C5 C4 -104.2(4)
C2 C1 C5 C4 -1.7(6)
C10 C1 C5 C4 152.4(5)
O4 C4 C5 O1 -156.8(4)
C14 C4 C5 O1 79.5(5)
C3 C4 C5 O1 -44.4(5)
O4 C4 C5 C1 -91.9(5)
C14 C4 C5 C1 144.4(5)
C3 C4 C5 C1 20.5(6)
O4 C4 C5 C6 63.8(6)
C14 C4 C5 C6 -59.9(6)
C3 C4 C5 C6 176.2(5)
O1 C5 C6 C7 27.4(7)
C1 C5 C6 C7 -45.9(8)
C4 C5 C6 C7 164.1(5)
C8 C7 C6 C5 66.7(6)
C11 C7 C6 C5 -168.1(5)
